data_4066285
loop_
_publ_author_name
'Leitch, David C.'
'Schafer, Laurel L.'

_publ_section_title
;
 Zirconium Alkyl Complexes Supported by Ureate Ligands: Synthesis,
 Characterization, and Precursors to Metal&#x2212;Element Multiple
 Bonds&#x2020;
;
_journal_issue 21
_journal_name_full Organometallics
_journal_page_first 5162
_journal_paper_doi 10.1021/om100381d
_journal_volume 29
_journal_year 2010
_chemical_formula_moiety 'C29 H60 N4 O2 Zr'
_chemical_formula_sum 'C29 H60 N4 O2 Zr'
_chemical_formula_weight 588.03
_chemical_name_systematic
;
 ?
;
_space_group_IT_number 14
_symmetry_cell_setting monoclinic
_symmetry_space_group_name_Hall '-P 2ybc'
_symmetry_space_group_name_H-M 'P 1 21/c 1'
_atom_sites_solution_hydrogens geom
_atom_sites_solution_primary direct
_atom_sites_solution_secondary difmap
_audit_creation_method SHELXL-97
_cell_angle_alpha 90.00
_cell_angle_beta 107.1760(10)
_cell_angle_gamma 90.00
_cell_formula_units_Z 4
_cell_length_a 13.7893(4)
_cell_length_b 15.7596(4)
_cell_length_c 15.9037(4)
_cell_measurement_reflns_used 8033
_cell_measurement_temperature 173(2)
_cell_measurement_theta_max 27.4005
_cell_measurement_theta_min 2.661
_cell_volume 3301.96(15)
_computing_structure_refinement 'SHELXL-97 (Sheldrick, 1997)'
_diffrn_ambient_temperature 173(2)
_diffrn_measured_fraction_theta_full 0.992
_diffrn_measured_fraction_theta_max 0.992
_diffrn_radiation_monochromator graphite
_diffrn_radiation_source 'fine-focus sealed tube'
_diffrn_radiation_type MoK\a
_diffrn_radiation_wavelength 0.71073
_diffrn_reflns_av_R_equivalents 0.0315
_diffrn_reflns_av_sigmaI/netI 0.0348
_diffrn_reflns_limit_h_max 17
_diffrn_reflns_limit_h_min -17
_diffrn_reflns_limit_k_max 19
_diffrn_reflns_limit_k_min -20
_diffrn_reflns_limit_l_max 20
_diffrn_reflns_limit_l_min -18
_diffrn_reflns_number 24563
_diffrn_reflns_theta_full 27.50
_diffrn_reflns_theta_max 27.50
_diffrn_reflns_theta_min 1.55
_exptl_absorpt_coefficient_mu 0.361
_exptl_absorpt_correction_T_max 0.8974
_exptl_absorpt_correction_T_min 0.8255
_exptl_absorpt_correction_type multi-scan
_exptl_crystal_colour colourless
_exptl_crystal_density_diffrn 1.173
_exptl_crystal_density_method 'not measured'
_exptl_crystal_description prism
_exptl_crystal_F_000 1252
_exptl_crystal_size_max 0.5
_exptl_crystal_size_mid 0.5
_exptl_crystal_size_min 0.3
_refine_diff_density_max 0.334
_refine_diff_density_min -0.253
_refine_diff_density_rms 0.054
_refine_ls_extinction_method none
_refine_ls_goodness_of_fit_ref 1.021
_refine_ls_hydrogen_treatment mixed
_refine_ls_matrix_type full
_refine_ls_number_parameters 357
_refine_ls_number_reflns 7524
_refine_ls_number_restraints 0
_refine_ls_restrained_S_all 1.021
_refine_ls_R_factor_all 0.0423
_refine_ls_R_factor_gt 0.0278
_refine_ls_shift/su_max 0.001
_refine_ls_shift/su_mean 0.000
_refine_ls_structure_factor_coef Fsqd
_refine_ls_weighting_details 'calc w=1/[\s^2^(Fo^2^)+(0.0323P)^2^+0.5947P] where P=(Fo^2^+2Fc^2^)/3'
_refine_ls_weighting_scheme calc
_refine_ls_wR_factor_gt 0.0619
_refine_ls_wR_factor_ref 0.0666
_reflns_number_gt 6040
_reflns_number_total 7524
_reflns_threshold_expression >2sigma(I)
_cod_data_source_file om100381d_si_001.cif
_cod_data_source_block ls194_0m
_cod_original_sg_symbol_H-M 'P 21/c'
_cod_database_code 4066285

loop_
_symmetry_equiv_pos_as_xyz
'x, y, z'
'-x, y+1/2, -z+1/2'
'-x, -y, -z'
'x, -y-1/2, z-1/2'

loop_
_atom_site_label
_atom_site_type_symbol
_atom_site_fract_x
_atom_site_fract_y
_atom_site_fract_z
_atom_site_U_iso_or_equiv
_atom_site_adp_type
_atom_site_occupancy
_atom_site_symmetry_multiplicity
_atom_site_calc_flag
_atom_site_refinement_flags
Zr1 Zr 0.280360(11) 0.282575(9) 0.090730(10) 0.01360(5) Uani 1 1 d .
O1 O 0.44510(8) 0.29057(7) 0.10871(7) 0.0195(2) Uani 1 1 d .
O2 O 0.12765(8) 0.25050(7) 0.10480(7) 0.0185(2) Uani 1 1 d .
N2 N 0.51820(9) 0.31511(9) 0.00043(9) 0.0172(3) Uani 1 1 d .
N1 N 0.33758(9) 0.32536(8) -0.01695(9) 0.0168(3) Uani 1 1 d .
N3 N 0.14389(9) 0.29123(8) -0.02162(9) 0.0162(3) Uani 1 1 d .
N4 N -0.01579(10) 0.23695(8) -0.01260(9) 0.0188(3) Uani 1 1 d .
C1 C 0.43435(11) 0.31156(10) 0.02773(11) 0.0164(3) Uani 1 1 d .
C12 C 0.11517(11) 0.33284(10) -0.10707(10) 0.0171(3) Uani 1 1 d .
H12A H 0.0476 0.3566 -0.1184 0.021 Uiso 1 1 calc R
H12B H 0.1131 0.2912 -0.1524 0.021 Uiso 1 1 calc R
C13 C 0.08256(11) 0.26002(9) 0.02148(11) 0.0161(3) Uani 1 1 d .
C9 C 0.18953(11) 0.40346(10) -0.11166(10) 0.0167(3) Uani 1 1 d .
C8 C 0.29499(11) 0.36603(10) -0.10205(10) 0.0165(3) Uani 1 1 d .
H8A H 0.2900 0.3247 -0.1484 0.020 Uiso 1 1 calc R
H8B H 0.3402 0.4109 -0.1089 0.020 Uiso 1 1 calc R
C21 C 0.32311(12) 0.07201(10) 0.09596(11) 0.0195(3) Uani 1 1 d .
C11 C 0.19351(12) 0.47144(10) -0.04287(11) 0.0216(4) Uani 1 1 d .
H11A H 0.1260 0.4908 -0.0481 0.032 Uiso 1 1 calc R
H11B H 0.2339 0.5182 -0.0519 0.032 Uiso 1 1 calc R
H11C H 0.2232 0.4482 0.0148 0.032 Uiso 1 1 calc R
C25 C 0.30909(13) 0.38541(11) 0.19417(12) 0.0219(4) Uani 1 1 d .
C20 C 0.32472(12) 0.15245(11) 0.15032(11) 0.0186(3) Uani 1 1 d .
C10 C 0.15162(12) 0.44314(11) -0.20330(11) 0.0225(4) Uani 1 1 d .
H10A H 0.0848 0.4659 -0.2120 0.034 Uiso 1 1 calc R
H10B H 0.1495 0.4006 -0.2470 0.034 Uiso 1 1 calc R
H10C H 0.1968 0.4879 -0.2084 0.034 Uiso 1 1 calc R
C23 C 0.21678(13) 0.05934(11) 0.03230(12) 0.0260(4) Uani 1 1 d .
H23A H 0.1682 0.0570 0.0648 0.039 Uiso 1 1 calc R
H23B H 0.2147 0.0072 0.0006 0.039 Uiso 1 1 calc R
H23C H 0.2006 0.1058 -0.0084 0.039 Uiso 1 1 calc R
C2 C 0.61982(11) 0.30562(10) 0.06583(11) 0.0197(3) Uani 1 1 d .
H2 H 0.6696 0.3158 0.0339 0.024 Uiso 1 1 calc R
C17 C -0.05713(13) 0.21254(11) -0.10586(11) 0.0258(4) Uani 1 1 d .
H17 H -0.0032 0.2216 -0.1335 0.031 Uiso 1 1 calc R
C15 C -0.05064(14) 0.14508(13) 0.10492(13) 0.0345(5) Uani 1 1 d .
H15A H -0.0422 0.0971 0.0705 0.052 Uiso 1 1 calc R
H15B H -0.1028 0.1331 0.1320 0.052 Uiso 1 1 calc R
H15C H 0.0120 0.1563 0.1497 0.052 Uiso 1 1 calc R
C22 C 0.39931(14) 0.07988(12) 0.04360(13) 0.0292(4) Uani 1 1 d .
H22A H 0.3813 0.1272 0.0041 0.044 Uiso 1 1 calc R
H22B H 0.3986 0.0288 0.0105 0.044 Uiso 1 1 calc R
H22C H 0.4661 0.0886 0.0833 0.044 Uiso 1 1 calc R
C3 C 0.64018(12) 0.21637(11) 0.10375(13) 0.0269(4) Uani 1 1 d .
H3A H 0.5980 0.2056 0.1410 0.040 Uiso 1 1 calc R
H3B H 0.7102 0.2115 0.1376 0.040 Uiso 1 1 calc R
H3C H 0.6252 0.1758 0.0566 0.040 Uiso 1 1 calc R
C26 C 0.23695(14) 0.42824(11) 0.23854(11) 0.0243(4) Uani 1 1 d .
C4 C 0.63949(12) 0.37254(11) 0.13788(11) 0.0245(4) Uani 1 1 d .
H4A H 0.6218 0.4275 0.1118 0.037 Uiso 1 1 calc R
H4B H 0.7100 0.3720 0.1710 0.037 Uiso 1 1 calc R
H4C H 0.5991 0.3604 0.1763 0.037 Uiso 1 1 calc R
C29 C 0.14669(15) 0.46806(12) 0.16966(13) 0.0320(4) Uani 1 1 d .
H29A H 0.1707 0.5106 0.1374 0.048 Uiso 1 1 calc R
H29B H 0.1019 0.4937 0.1984 0.048 Uiso 1 1 calc R
H29C H 0.1109 0.4249 0.1299 0.048 Uiso 1 1 calc R
C28 C 0.19747(16) 0.36260(12) 0.29109(12) 0.0329(4) Uani 1 1 d .
H28A H 0.1628 0.3182 0.2524 0.049 Uiso 1 1 calc R
H28B H 0.1514 0.3894 0.3178 0.049 Uiso 1 1 calc R
H28C H 0.2535 0.3389 0.3361 0.049 Uiso 1 1 calc R
C5 C 0.51449(12) 0.31673(11) -0.09354(11) 0.0216(4) Uani 1 1 d .
H5 H 0.4427 0.3177 -0.1280 0.026 Uiso 1 1 calc R
C24 C 0.35129(14) -0.00622(11) 0.15534(13) 0.0308(4) Uani 1 1 d .
H24A H 0.4193 -0.0002 0.1935 0.046 Uiso 1 1 calc R
H24B H 0.3469 -0.0560 0.1197 0.046 Uiso 1 1 calc R
H24C H 0.3052 -0.0115 0.1901 0.046 Uiso 1 1 calc R
C7 C 0.56243(14) 0.39675(13) -0.11642(13) 0.0330(4) Uani 1 1 d .
H7A H 0.5311 0.4455 -0.0993 0.050 Uiso 1 1 calc R
H7B H 0.5528 0.3985 -0.1787 0.050 Uiso 1 1 calc R
H7C H 0.6337 0.3969 -0.0858 0.050 Uiso 1 1 calc R
C27 C 0.29248(17) 0.49869(13) 0.30086(13) 0.0369(5) Uani 1 1 d .
H27A H 0.3509 0.4753 0.3435 0.055 Uiso 1 1 calc R
H27B H 0.2476 0.5228 0.3305 0.055 Uiso 1 1 calc R
H27C H 0.3136 0.5420 0.2676 0.055 Uiso 1 1 calc R
C14 C -0.08062(12) 0.22223(11) 0.04563(12) 0.0241(4) Uani 1 1 d .
H14 H -0.1492 0.2112 0.0069 0.029 Uiso 1 1 calc R
C6 C 0.56048(14) 0.23701(13) -0.12002(13) 0.0341(5) Uani 1 1 d .
H6A H 0.6319 0.2354 -0.0898 0.051 Uiso 1 1 calc R
H6B H 0.5503 0.2375 -0.1824 0.051 Uiso 1 1 calc R
H6C H 0.5283 0.1879 -0.1046 0.051 Uiso 1 1 calc R
C18 C -0.08472(16) 0.11891(13) -0.11575(15) 0.0429(5) Uani 1 1 d .
H18A H -0.0276 0.0857 -0.0833 0.064 Uiso 1 1 calc R
H18B H -0.1030 0.1035 -0.1768 0.064 Uiso 1 1 calc R
H18C H -0.1411 0.1085 -0.0933 0.064 Uiso 1 1 calc R
C16 C -0.08761(15) 0.30186(13) 0.09704(15) 0.0384(5) Uani 1 1 d .
H16A H -0.0230 0.3129 0.1393 0.058 Uiso 1 1 calc R
H16B H -0.1380 0.2941 0.1271 0.058 Uiso 1 1 calc R
H16C H -0.1063 0.3490 0.0573 0.058 Uiso 1 1 calc R
C19 C -0.14657(14) 0.26815(14) -0.15479(14) 0.0408(5) Uani 1 1 d .
H19A H -0.2027 0.2581 -0.1320 0.061 Uiso 1 1 calc R
H19B H -0.1661 0.2545 -0.2164 0.061 Uiso 1 1 calc R
H19C H -0.1271 0.3268 -0.1468 0.061 Uiso 1 1 calc R
H20B H 0.2804(13) 0.1429(11) 0.1885(11) 0.023(5) Uiso 1 1 d .
H20A H 0.3931(15) 0.1608(12) 0.1876(12) 0.029(5) Uiso 1 1 d .
H25B H 0.3449(13) 0.4292(12) 0.1698(12) 0.022(5) Uiso 1 1 d .
H25A H 0.3635(15) 0.3569(13) 0.2395(13) 0.038(6) Uiso 1 1 d .

loop_
_atom_site_aniso_label
_atom_site_aniso_U_11
_atom_site_aniso_U_22
_atom_site_aniso_U_33
_atom_site_aniso_U_23
_atom_site_aniso_U_13
_atom_site_aniso_U_12
Zr1 0.01193(7) 0.01433(8) 0.01467(8) -0.00003(7) 0.00411(5) -0.00066(6)
O1 0.0147(5) 0.0250(6) 0.0179(6) 0.0039(5) 0.0035(4) -0.0013(5)
O2 0.0152(5) 0.0226(6) 0.0183(6) 0.0019(5) 0.0059(4) -0.0011(4)
N2 0.0113(6) 0.0206(7) 0.0192(7) 0.0007(6) 0.0038(5) -0.0001(5)
N1 0.0120(6) 0.0202(7) 0.0180(7) 0.0015(6) 0.0044(5) 0.0003(5)
N3 0.0132(6) 0.0162(7) 0.0191(7) 0.0014(6) 0.0049(5) -0.0009(5)
N4 0.0139(6) 0.0192(7) 0.0233(7) 0.0024(6) 0.0055(5) -0.0032(5)
C1 0.0153(7) 0.0124(7) 0.0209(8) -0.0002(6) 0.0047(6) -0.0008(6)
C12 0.0125(7) 0.0184(8) 0.0188(8) 0.0022(7) 0.0020(6) 0.0003(6)
C13 0.0146(7) 0.0102(7) 0.0236(8) -0.0009(6) 0.0059(6) 0.0012(5)
C9 0.0139(7) 0.0167(8) 0.0193(8) 0.0026(6) 0.0047(6) 0.0007(6)
C8 0.0132(7) 0.0185(8) 0.0179(8) 0.0017(7) 0.0047(6) -0.0012(6)
C21 0.0214(8) 0.0165(8) 0.0220(9) -0.0010(7) 0.0084(7) -0.0003(6)
C11 0.0204(8) 0.0157(8) 0.0296(9) 0.0009(7) 0.0087(7) 0.0012(6)
C25 0.0227(8) 0.0215(9) 0.0218(9) -0.0010(7) 0.0073(7) -0.0028(7)
C20 0.0181(8) 0.0192(8) 0.0193(8) 0.0014(7) 0.0067(7) 0.0005(6)
C10 0.0169(8) 0.0252(9) 0.0244(9) 0.0073(7) 0.0047(7) 0.0016(7)
C23 0.0268(9) 0.0216(9) 0.0287(10) -0.0024(8) 0.0067(8) -0.0049(7)
C2 0.0105(7) 0.0227(9) 0.0252(9) 0.0022(7) 0.0040(6) -0.0010(6)
C17 0.0204(8) 0.0297(9) 0.0245(9) -0.0008(8) 0.0024(7) -0.0105(7)
C15 0.0243(9) 0.0397(11) 0.0393(11) 0.0172(10) 0.0093(8) -0.0053(8)
C22 0.0319(10) 0.0264(10) 0.0350(11) -0.0070(8) 0.0188(8) -0.0026(8)
C3 0.0145(8) 0.0258(9) 0.0366(10) 0.0061(8) 0.0019(7) 0.0034(7)
C26 0.0335(10) 0.0199(9) 0.0228(9) -0.0050(7) 0.0134(8) -0.0044(7)
C4 0.0176(8) 0.0267(9) 0.0272(9) -0.0004(8) 0.0035(7) -0.0060(7)
C29 0.0383(11) 0.0272(10) 0.0373(11) -0.0028(9) 0.0217(9) 0.0063(8)
C28 0.0477(12) 0.0278(10) 0.0286(10) -0.0043(8) 0.0198(9) -0.0082(9)
C5 0.0150(7) 0.0309(9) 0.0199(8) -0.0018(7) 0.0067(6) 0.0007(7)
C24 0.0340(10) 0.0207(9) 0.0379(11) 0.0045(8) 0.0108(9) 0.0048(8)
C7 0.0280(10) 0.0431(12) 0.0295(10) 0.0083(9) 0.0109(8) -0.0027(8)
C27 0.0561(13) 0.0277(10) 0.0340(11) -0.0118(9) 0.0240(10) -0.0119(9)
C14 0.0144(7) 0.0284(9) 0.0308(9) 0.0057(8) 0.0088(7) -0.0025(7)
C6 0.0240(9) 0.0463(13) 0.0336(11) -0.0107(9) 0.0110(8) 0.0034(8)
C18 0.0443(12) 0.0384(12) 0.0447(13) -0.0123(10) 0.0113(10) -0.0229(10)
C16 0.0273(10) 0.0414(12) 0.0561(14) -0.0040(10) 0.0270(10) 0.0002(8)
C19 0.0239(10) 0.0571(14) 0.0350(11) 0.0144(10) -0.0014(8) -0.0089(9)

loop_
_atom_type_symbol
_atom_type_description
_atom_type_scat_dispersion_real
_atom_type_scat_dispersion_imag
_atom_type_scat_source
C C 0.0033 0.0016 'International Tables Vol C Tables 4.2.6.8 and 6.1.1.4'
H H 0.0000 0.0000 'International Tables Vol C Tables 4.2.6.8 and 6.1.1.4'
N N 0.0061 0.0033 'International Tables Vol C Tables 4.2.6.8 and 6.1.1.4'
O O 0.0106 0.0060 'International Tables Vol C Tables 4.2.6.8 and 6.1.1.4'
Zr Zr -2.9673 0.5597 'International Tables Vol C Tables 4.2.6.8 and 6.1.1.4'

loop_
_geom_angle_atom_site_label_1
_geom_angle_atom_site_label_2
_geom_angle_atom_site_label_3
_geom_angle
N3 Zr1 N1 76.33(5)
N3 Zr1 O1 135.04(4)
N1 Zr1 O1 59.32(4)
N3 Zr1 O2 59.16(4)
N1 Zr1 O2 135.49(4)
O1 Zr1 O2 164.06(4)
N3 Zr1 C25 118.33(6)
N1 Zr1 C25 108.78(6)
O1 Zr1 C25 84.97(5)
O2 Zr1 C25 93.27(5)
N3 Zr1 C20 117.37(5)
N1 Zr1 C20 119.34(5)
O1 Zr1 C20 81.79(5)
O2 Zr1 C20 84.24(5)
C25 Zr1 C20 112.15(6)
N3 Zr1 C1 105.90(5)
N1 Zr1 C1 30.19(5)
O1 Zr1 C1 29.27(4)
O2 Zr1 C1 164.06(4)
C25 Zr1 C1 99.46(6)
C20 Zr1 C1 99.62(5)
N3 Zr1 C13 30.06(5)
N1 Zr1 C13 106.30(5)
O1 Zr1 C13 162.96(5)
O2 Zr1 C13 29.26(4)
C25 Zr1 C13 109.69(6)
C20 Zr1 C13 99.80(5)
C1 Zr1 C13 135.27(5)
C1 O1 Zr1 94.27(9)
C13 O2 Zr1 93.04(9)
C1 N2 C5 123.19(13)
C1 N2 C2 119.38(13)
C5 N2 C2 116.93(13)
C1 N1 C8 129.34(13)
C1 N1 Zr1 93.90(10)
C8 N1 Zr1 136.24(9)
C13 N3 C12 127.52(13)
C13 N3 Zr1 94.63(9)
C12 N3 Zr1 136.37(10)
C13 N4 C17 121.13(14)
C13 N4 C14 120.64(14)
C17 N4 C14 117.52(13)
O1 C1 N1 112.02(14)
O1 C1 N2 118.21(14)
N1 C1 N2 129.76(15)
O1 C1 Zr1 56.46(7)
N1 C1 Zr1 55.92(8)
N2 C1 Zr1 171.58(12)
N3 C12 C9 111.78(12)
O2 C13 N3 112.56(13)
O2 C13 N4 120.00(14)
N3 C13 N4 127.42(15)
O2 C13 Zr1 57.69(7)
N3 C13 Zr1 55.31(8)
N4 C13 Zr1 172.13(11)
C11 C9 C10 109.10(13)
C11 C9 C12 111.14(13)
C10 C9 C12 107.32(13)
C11 C9 C8 111.56(13)
C10 C9 C8 107.41(13)
C12 C9 C8 110.15(13)
N1 C8 C9 111.85(12)
C22 C21 C23 109.24(14)
C22 C21 C20 110.08(14)
C23 C21 C20 109.46(14)
C22 C21 C24 108.16(14)
C23 C21 C24 108.79(14)
C20 C21 C24 111.07(14)
C26 C25 Zr1 130.68(12)
C21 C20 Zr1 123.78(11)
N2 C2 C4 112.27(13)
N2 C2 C3 113.30(13)
C4 C2 C3 111.77(14)
N4 C17 C18 111.59(15)
N4 C17 C19 112.17(16)
C18 C17 C19 111.40(15)
C28 C26 C29 108.88(15)
C28 C26 C27 109.09(15)
C29 C26 C27 108.13(15)
C28 C26 C25 109.74(15)
C29 C26 C25 110.61(14)
C27 C26 C25 110.35(15)
N2 C5 C7 111.65(14)
N2 C5 C6 111.84(15)
C7 C5 C6 111.91(15)
N4 C14 C16 110.69(14)
N4 C14 C15 114.14(14)
C16 C14 C15 112.13(17)

loop_
_geom_bond_atom_site_label_1
_geom_bond_atom_site_label_2
_geom_bond_distance
Zr1 N3 2.1832(13)
Zr1 N1 2.1928(13)
Zr1 O1 2.2078(11)
Zr1 O2 2.2401(11)
Zr1 C25 2.2593(17)
Zr1 C20 2.2662(17)
Zr1 C1 2.6415(16)
Zr1 C13 2.6467(15)
O1 C1 1.2950(19)
O2 C13 1.2956(19)
N2 C1 1.351(2)
N2 C5 1.480(2)
N2 C2 1.4856(19)
N1 C1 1.3314(19)
N1 C8 1.4553(19)
N3 C13 1.330(2)
N3 C12 1.455(2)
N4 C13 1.3531(19)
N4 C17 1.474(2)
N4 C14 1.483(2)
C12 C9 1.530(2)
C9 C11 1.521(2)
C9 C10 1.529(2)
C9 C8 1.535(2)
C21 C22 1.526(2)
C21 C23 1.529(2)
C21 C20 1.531(2)
C21 C24 1.532(2)
C25 C26 1.535(2)
C2 C4 1.522(2)
C2 C3 1.523(2)
C17 C18 1.520(3)
C17 C19 1.526(3)
C15 C14 1.519(2)
C26 C28 1.528(2)
C26 C29 1.529(3)
C26 C27 1.534(2)
C5 C7 1.517(2)
C5 C6 1.522(2)
C14 C16 1.516(3)
